data_2003604
loop_
_publ_author_name
'Bubenheim, W.'
'Frenzen, G.'
'M\"uller, U.'

_publ_section_title
;
 Die Chloroindate [PPh~4~]~2~[In~2~Cl~6~] und
 [PPh~4~]~2~[InCl~5~].CH~3~CN
;
_journal_issue 6
_journal_name_full 'Acta Crystallographica Section C'
_journal_page_first 1120
_journal_page_last 1124
_journal_paper_doi 10.1107/S0108270194011789
_journal_volume 51
_journal_year 1995
_chemical_formula_sum 'C48 H40 Cl6 In2 P2'
_chemical_formula_weight 1121.08
_chemical_name_systematic ' Bis-(tetraphenylphosphonium)-hexachlorodiindat(II)'
_space_group_IT_number 2
_symmetry_cell_setting triclinic
_symmetry_space_group_name_Hall '-P 1'
_symmetry_space_group_name_H-M 'P -1'
_audit_creation_method SHELXL
_cell_angle_alpha 102.17(2)
_cell_angle_beta 99.36(3)
_cell_angle_gamma 92.69(2)
_cell_formula_units_Z 1
_cell_length_a 9.199(3)
_cell_length_b 10.278(3)
_cell_length_c 13.057(3)
_cell_measurement_reflns_used 25
_cell_measurement_temperature 300(1)
_cell_measurement_theta_max 22
_cell_measurement_theta_min 6
_cell_volume 1186.5(6)
_computing_cell_refinement 'Enraf-Nonius CAD4 Me\&sprogramm'
_computing_data_collection 'Enraf-Nonius CAD4 Me\&sprogramm'
_computing_data_reduction 'XCAD4 (Harms, 1987)'
_computing_molecular_graphics ' ORTEX (McArdle, 1994), SCHAKAL (Keller, 1988)'
_computing_publication_material 'SHELXL-93 (Sheldrick, 1993)'
_computing_structure_refinement 'SHELXL-93 (Sheldrick, 1993)'
_computing_structure_solution 'SHELXS-86 (Sheldrick, 1985)'
_diffrn_ambient_temperature 300.0(10)
_diffrn_measurement_device 'Enraf-Nonius CAD4'
_diffrn_measurement_method \w-scan
_diffrn_radiation_monochromator Graphit
_diffrn_radiation_source Feinfokus-R\"ohre
_diffrn_radiation_type MoK\a
_diffrn_radiation_wavelength 0.71073
_diffrn_reflns_av_R_equivalents 0.0275
_diffrn_reflns_av_sigmaI/netI 0.0357
_diffrn_reflns_limit_h_max 10
_diffrn_reflns_limit_h_min -10
_diffrn_reflns_limit_k_max 12
_diffrn_reflns_limit_k_min -12
_diffrn_reflns_limit_l_max 15
_diffrn_reflns_limit_l_min -15
_diffrn_reflns_number 8318
_diffrn_reflns_theta_max 25.00
_diffrn_reflns_theta_min 1.60
_diffrn_standards_decay_% 3.9
_diffrn_standards_interval_time 60
_diffrn_standards_number 2
_exptl_absorpt_coefficient_mu 1.410
_exptl_absorpt_correction_T_max 0.359
_exptl_absorpt_correction_T_min 0.287
_exptl_absorpt_correction_type 'empirisch nach \y-Scans'
_exptl_crystal_colour farblos
_exptl_crystal_density_diffrn 1.569
_exptl_crystal_F_000 558
_refine_diff_density_max 0.807
_refine_diff_density_min -0.637
_refine_ls_extinction_method keine
_refine_ls_goodness_of_fit_all 1.025
_refine_ls_goodness_of_fit_obs 1.057
_refine_ls_hydrogen_treatment 'starre C---H-Gruppen'
_refine_ls_matrix_type 'volle Matrix'
_refine_ls_number_parameters 262
_refine_ls_number_reflns 4160
_refine_ls_number_restraints 0
_refine_ls_restrained_S_all 1.025
_refine_ls_restrained_S_obs 1.057
_refine_ls_R_factor_all 0.0443
_refine_ls_R_factor_obs 0.0319
_refine_ls_shift/esd_max 0.002
_refine_ls_shift/esd_mean 0.000
_refine_ls_structure_factor_coef F^2^
_refine_ls_weighting_details 'w = 1/[\s^2^(F~o~^2^) + (0.0496P)^2^] mit P = (F~o~^2^ + 2F~c~^2^)/3'
_refine_ls_weighting_scheme calc
_refine_ls_wR_factor_all 0.0812
_refine_ls_wR_factor_obs 0.0758
_reflns_number_observed 3452
_reflns_number_total 4160
_reflns_observed_criterion >2sigma(I)
_cod_data_source_file se1075.cif
_cod_data_source_block I
_cod_depositor_comments
;
The following automatic conversions were performed:

'_refine_ls_weighting_scheme' value ' calc w = 1/[\s^2^(F~o~^2^) +
(0.0496P)^2^] mit P = (F~o~^2^ + 2F~c~^2^)/3' was changed to 'calc'.
New tag '_refine_ls_weighting_details' was created. The value of the
new tag was set to 'w = 1/[\s^2^(F~o~^2^) + (0.0496P)^2^] mit P =
(F~o~^2^ + 2F~c~^2^)/3'.

Automatic conversion script
Id: cif_fix_values 3143 2015-03-26 13:38:13Z robertas 
;
_cod_original_sg_symbol_H-M P-1
_cod_database_code 2003604

loop_
_symmetry_equiv_pos_as_xyz
'x, y, z'
'-x, -y, -z'

loop_
_atom_site_aniso_label
_atom_site_aniso_U_11
_atom_site_aniso_U_12
_atom_site_aniso_U_13
_atom_site_aniso_U_22
_atom_site_aniso_U_23
_atom_site_aniso_U_33
In 0.0449(2) 0.0156(1) 0.0045(1) 0.0459(2) 0.0106(1) 0.0396(1)
Cl(1) 0.0872(8) 0.0248(5) 0.0118(6) 0.0521(6) 0.0015(5) 0.0657(6)
Cl(2) 0.0492(5) 0.0038(5) 0.0028(4) 0.0626(6) 0.0168(5) 0.0598(6)
Cl(3) 0.0622(6) 0.0067(5) 0.0207(5) 0.0807(7) 0.0120(5) 0.0545(6)
P 0.0293(4) 0.0053(4) 0.0083(3) 0.0423(5) 0.0111(4) 0.0379(4)
C(11) 0.036(2) 0.001(2) 0.006(1) 0.045(2) 0.012(2) 0.040(2)
C(12) 0.049(2) -0.001(2) 0.011(2) 0.050(2) 0.010(2) 0.043(2)
C(13) 0.069(3) 0.003(2) 0.011(2) 0.065(3) 0.006(2) 0.045(2)
C(14) 0.083(3) 0.000(2) -0.005(2) 0.060(3) 0.004(2) 0.049(2)
C(15) 0.061(3) -0.029(2) 0.000(2) 0.075(3) 0.010(2) 0.074(3)
C(16) 0.051(2) -0.011(2) 0.018(2) 0.070(3) 0.009(2) 0.063(2)
C(21) 0.027(2) 0.008(1) 0.012(1) 0.050(2) 0.019(2) 0.049(2)
C(22) 0.041(2) 0.005(2) 0.009(2) 0.050(2) 0.014(2) 0.058(2)
C(23) 0.055(2) 0.011(2) 0.024(2) 0.052(2) 0.021(2) 0.086(3)
C(24) 0.052(2) 0.025(2) 0.024(2) 0.074(3) 0.046(3) 0.089(3)
C(25) 0.048(2) 0.016(2) 0.008(2) 0.092(4) 0.037(3) 0.062(3)
C(26) 0.042(2) 0.013(2) 0.011(2) 0.066(3) 0.020(2) 0.046(2)
C(31) 0.030(2) 0.004(1) 0.008(1) 0.047(2) 0.007(1) 0.036(2)
C(32) 0.038(2) 0.010(2) 0.016(2) 0.053(2) 0.022(2) 0.063(2)
C(33) 0.044(2) -0.003(2) 0.021(2) 0.060(3) 0.020(2) 0.077(3)
C(34) 0.030(2) -0.002(2) 0.005(2) 0.084(3) 0.017(2) 0.057(2)
C(35) 0.032(2) 0.012(2) 0.006(2) 0.084(3) 0.031(2) 0.076(3)
C(36) 0.034(2) 0.009(2) 0.008(2) 0.061(3) 0.028(2) 0.078(3)
C(41) 0.033(2) 0.005(1) 0.009(1) 0.048(2) 0.027(2) 0.037(2)
C(42) 0.046(2) 0.013(2) 0.015(2) 0.051(2) 0.016(2) 0.047(2)
C(43) 0.060(2) 0.013(2) 0.024(2) 0.063(3) 0.011(2) 0.046(2)
C(44) 0.059(2) -0.002(2) 0.012(2) 0.061(2) 0.017(2) 0.039(2)
C(45) 0.064(3) 0.020(2) 0.018(2) 0.060(3) 0.030(2) 0.062(2)
C(46) 0.056(2) 0.025(2) 0.028(2) 0.061(2) 0.027(2) 0.060(2)

loop_
_atom_site_label
_atom_site_occupancy
_atom_site_fract_x
_atom_site_fract_y
_atom_site_fract_z
_atom_site_U_iso_or_equiv
_atom_site_thermal_displace_type
_atom_site_calc_flag
_atom_site_refinement_flags
_atom_site_type_symbol
In 1 0.07874(3) 0.43949(3) 0.07189(2) 0.0433(1) Uani d . In
Cl(1) 1 0.1247(1) 0.2153(1) -0.00027(9) 0.0696(3) Uani d . Cl
Cl(2) 1 0.3273(1) 0.5334(1) 0.15458(8) 0.0575(2) Uani d . Cl
Cl(3) 1 -0.0238(1) 0.4258(1) 0.22894(8) 0.0650(3) Uani d . Cl
P 1 0.44394(9) 0.92059(9) 0.71304(6) 0.0358(2) Uani d . P
C(11) 1 0.3944(4) 0.7767(3) 0.6056(3) 0.0403(7) Uani d . C
C(12) 1 0.4763(4) 0.7484(4) 0.5245(3) 0.0471(8) Uani d . C
H(12) 1 0.5618(4) 0.8020(4) 0.5273(3) 0.080 Uiso calc R H
C(13) 1 0.4321(5) 0.6422(4) 0.4405(3) 0.060(1) Uani d . C
H(13) 1 0.4889(5) 0.6230(4) 0.3873(3) 0.080 Uiso calc R H
C(14) 1 0.3049(5) 0.5637(4) 0.4340(3) 0.067(1) Uani d . C
H(14) 1 0.2744(5) 0.4927(4) 0.3759(3) 0.080 Uiso calc R H
C(15) 1 0.2228(5) 0.5904(5) 0.5134(4) 0.073(1) Uani d . C
H(15) 1 0.1368(5) 0.5367(5) 0.5090(4) 0.080 Uiso calc R H
C(16) 1 0.2660(4) 0.6962(4) 0.6004(3) 0.062(1) Uani d . C
H(16) 1 0.2103(4) 0.7132(4) 0.6544(3) 0.080 Uiso calc R H
C(21) 1 0.3389(3) 1.0556(4) 0.6828(3) 0.0402(8) Uani d . C
C(22) 1 0.3530(4) 1.1771(4) 0.7559(3) 0.0493(9) Uani d . C
H(22) 1 0.4171(4) 1.1889(4) 0.8207(3) 0.080 Uiso calc R H
C(23) 1 0.2719(5) 1.2809(4) 0.7327(4) 0.062(1) Uani d . C
H(23) 1 0.2804(5) 1.3619(4) 0.7818(4) 0.080 Uiso calc R H
C(24) 1 0.1787(5) 1.2627(5) 0.6361(4) 0.065(1) Uani d . C
H(24) 1 0.1244(5) 1.3323(5) 0.6206(4) 0.080 Uiso calc R H
C(25) 1 0.1643(4) 1.1446(5) 0.5627(4) 0.064(1) Uani d . C
H(25) 1 0.1012(4) 1.1345(5) 0.4977(4) 0.080 Uiso calc R H
C(26) 1 0.2438(4) 1.0401(4) 0.5854(3) 0.0497(9) Uani d . C
H(26) 1 0.2339(4) 0.9593(4) 0.5356(3) 0.080 Uiso calc R H
C(31) 1 0.6372(3) 0.9710(3) 0.7248(2) 0.0375(7) Uani d . C
C(32) 1 0.6819(4) 1.0934(4) 0.7067(3) 0.0491(9) Uani d . C
H(32) 1 0.6118(4) 1.1507(4) 0.6883(3) 0.080 Uiso calc R H
C(33) 1 0.8305(4) 1.1305(4) 0.7157(3) 0.059(1) Uani d . C
H(33) 1 0.8605(4) 1.2125(4) 0.7031(3) 0.080 Uiso calc R H
C(34) 1 0.9347(4) 1.0454(5) 0.7437(3) 0.057(1) Uani d . C
H(34) 1 1.0349(4) 1.0710(5) 0.7511(3) 0.080 Uiso calc R H
C(35) 1 0.8911(4) 0.9245(5) 0.7602(3) 0.062(1) Uani d . C
H(35) 1 0.9617(4) 0.8671(5) 0.7775(3) 0.080 Uiso calc R H
C(36) 1 0.7425(4) 0.8858(4) 0.7514(3) 0.056(1) Uani d . C
H(36) 1 0.7135(4) 0.8031(4) 0.7634(3) 0.080 Uiso calc R H
C(41) 1 0.4003(3) 0.8741(3) 0.8304(3) 0.0387(7) Uani d . C
C(42) 1 0.3060(4) 0.9444(4) 0.8900(3) 0.0463(8) Uani d . C
H(42) 1 0.2692(4) 1.0213(4) 0.8730(3) 0.080 Uiso calc R H
C(43) 1 0.2671(4) 0.8989(4) 0.9752(3) 0.055(1) Uani d . C
H(43) 1 0.2028(4) 0.9453(4) 1.0146(3) 0.080 Uiso calc R H
C(44) 1 0.3216(4) 0.7866(4) 1.0023(3) 0.0519(9) Uani d . C
H(44) 1 0.2950(4) 0.7574(4) 1.0599(3) 0.080 Uiso calc R H
C(45) 1 0.4155(5) 0.7179(4) 0.9437(3) 0.058(1) Uani d . C
H(45) 1 0.4537(5) 0.6422(4) 0.9622(3) 0.080 Uiso calc R H
C(46) 1 0.4541(4) 0.7601(4) 0.8574(3) 0.055(1) Uani d . C
H(46) 1 0.5165(4) 0.7117(4) 0.8173(3) 0.080 Uiso calc R H

loop_
_atom_type_symbol
_atom_type_description
_atom_type_scat_source
_atom_type_scat_dispersion_real
_atom_type_scat_dispersion_imag
C C
; International Tables for Crystallography (1992). Bd. C, Tabelle 4.2.6.8
und 6.1.1.4
;
0.0033 0.0016
H H
; International Tables for Crystallography (1992). Bd. C, Tabelle 4.2.6.8
und 6.1.1.4
;
0.0000 0.0000
P P
; International Tables for Crystallography (1992). Bd. C, Tabelle 4.2.6.8
und 6.1.1.4
;
0.1023 0.0942
Cl Cl
; International Tables for Crystallography (1992). Bd. C, Tabelle 4.2.6.8
und 6.1.1.4
;
0.1484 0.1585
In In
; International Tables for Crystallography (1992). Bd. C, Tabelle 4.2.6.8
 und 6.1.1.4
;
-0.7276 1.3100

loop_
_geom_angle_atom_site_label_1
_geom_angle_atom_site_label_2
_geom_angle_atom_site_label_3
_geom_angle_site_symmetry_3
_geom_angle
_geom_angle_publ_flag
Cl(1) In Cl(2) . 100.51(5) yes
Cl(1) In Cl(3) . 104.30(5) yes
Cl(3) In Cl(2) . 99.85(5) yes
Cl(1) In In 2_565 114.05(4) yes
Cl(2) In In 2_565 118.50(4) yes
Cl(3) In In 2_565 117.14(4) yes
C(11) P C(41) . 107.0(2) yes
C(11) P C(31) . 108.8(2) yes
C(41) P C(31) . 112.9(2) yes
C(11) P C(21) . 109.1(2) yes
C(41) P C(21) . 110.8(2) yes
C(31) P C(21) . 108.2(2) yes
C(12) C(11) C(16) . 119.4(3) no
C(12) C(11) P . 121.4(3) no
C(16) C(11) P . 119.1(3) no
C(13) C(12) C(11) . 120.4(4) no
C(12) C(13) C(14) . 120.6(4) no
C(15) C(14) C(13) . 119.6(4) no
C(14) C(15) C(16) . 121.0(4) no
C(15) C(16) C(11) . 118.9(4) no
C(22) C(21) C(26) . 119.2(3) no
C(22) C(21) P . 120.3(3) no
C(26) C(21) P . 120.5(3) no
C(23) C(22) C(21) . 120.2(4) no
C(24) C(23) C(22) . 119.4(4) no
C(25) C(24) C(23) . 121.4(4) no
C(24) C(25) C(26) . 119.7(4) no
C(25) C(26) C(21) . 120.1(4) no
C(32) C(31) C(36) . 119.6(3) no
C(32) C(31) P . 120.8(3) no
C(36) C(31) P . 119.7(3) no
C(33) C(32) C(31) . 120.1(3) no
C(32) C(33) C(34) . 119.9(4) no
C(35) C(34) C(33) . 120.2(3) no
C(34) C(35) C(36) . 120.7(4) no
C(35) C(36) C(31) . 119.6(4) no
C(46) C(41) C(42) . 119.3(3) no
C(46) C(41) P . 119.0(3) no
C(42) C(41) P . 121.5(3) no
C(43) C(42) C(41) . 119.4(3) no
C(44) C(43) C(42) . 121.2(4) no
C(45) C(44) C(43) . 119.4(3) no
C(44) C(45) C(46) . 120.6(4) no
C(45) C(46) C(41) . 120.2(3) no

loop_
_geom_bond_atom_site_label_1
_geom_bond_atom_site_label_2
_geom_bond_site_symmetry_2
_geom_bond_distance
_geom_bond_publ_flag
In In 2_565 2.7270(10) yes
In Cl(1) . 2.3840(10) yes
In Cl(3) . 2.4190(10) yes
In Cl(2) . 2.4240(10) yes
P C(11) . 1.794(4) yes
P C(41) . 1.797(3) yes
P C(31) . 1.801(3) yes
P C(21) . 1.802(3) yes
C(11) C(12) . 1.387(5) no
C(11) C(16) . 1.393(5) no
C(12) C(13) . 1.367(5) no
C(13) C(14) . 1.371(6) no
C(14) C(15) . 1.370(6) no
C(15) C(16) . 1.386(6) no
C(21) C(22) . 1.389(5) no
C(21) C(26) . 1.396(5) no
C(22) C(23) . 1.387(5) no
C(23) C(24) . 1.376(6) no
C(24) C(25) . 1.364(6) no
C(25) C(26) . 1.384(6) no
C(31) C(32) . 1.384(5) no
C(31) C(36) . 1.388(5) no
C(32) C(33) . 1.381(5) no
C(33) C(34) . 1.384(6) no
C(34) C(35) . 1.358(6) no
C(35) C(36) . 1.385(5) no
C(41) C(46) . 1.384(5) no
C(41) C(42) . 1.386(5) no
C(42) C(43) . 1.384(5) no
C(43) C(44) . 1.370(5) no
C(44) C(45) . 1.369(5) no
C(45) C(46) . 1.380(5) no

loop_
_geom_torsion_atom_site_label_1
_geom_torsion_atom_site_label_2
_geom_torsion_atom_site_label_3
_geom_torsion_atom_site_label_4
_geom_torsion_site_symmetry_3
_geom_torsion_site_symmetry_4
_geom_torsion
_geom_torsion_publ_flag
Cl(1) In In Cl(1) 2_565 2_565 180.0 no
Cl(1) In In Cl(2) 2_565 2_565 61.99(5) no
Cl(1) In In Cl(3) 2_565 2_565 -57.81(5) no
Cl(2) In In Cl(2) 2_565 2_565 180.0 no
Cl(2) In In Cl(3) 2_565 2_565 60.20(5) no
Cl(3) In In Cl(3) 2_565 2_565 180.0 no
